data_2001859
loop_
_publ_author_name
'Ginderow, D.'
'Teutsch, G.'
'Mornon, J.-P.'

_publ_section_title
;Structure du
 11,11'-bi[3-\'ethyl\`enedioxy-17\b-cyano-5-hydroxy-17\a-trim\'ethylsiloxy-19-nor-5\a-androst-9(10)-\`ene]
 monohydrate
;
_journal_issue 3
_journal_name_full 'Acta Crystallographica Section C'
_journal_page_first 486
_journal_page_last 489
_journal_paper_doi 10.1107/S0108270192006796
_journal_volume 49
_journal_year 1993
_chemical_formula_moiety 'C48 H72 N2 O8 Si2,H2 O1'
_chemical_formula_sum 'C48 H74 N2 O9 Si2'
_chemical_formula_weight 879.3
_symmetry_cell_setting orthorhombic
_symmetry_space_group_name_Hall 'P 2ac 2ab'
_symmetry_space_group_name_H-M 'P 21 21 21'
_cell_angle_alpha 90
_cell_angle_beta 90
_cell_angle_gamma 90
_cell_formula_units_Z 4
_cell_length_a 31.201(12)
_cell_length_b 13.789(6)
_cell_length_c 11.620(5)
_cell_volume 4999(4)
_diffrn_radiation_type Cu
_diffrn_radiation_wavelength 1.5418
_exptl_absorpt_coefficient_mu 1.05
_exptl_crystal_density_diffrn 1.168
_exptl_crystal_F_000 1904
_cod_data_source_file pa1002.cif
_cod_data_source_block pa1002_structure_1_of_1
_cod_depositor_comments
;
 Changing the x coordinate for atom 'C18B' from '.6467(3)' to '-.6467(3)'
 after consulting the original publication.

 Antanas Vaitkus,
 2016-12-12
;
_cod_original_cell_volume 4999.3
_cod_database_code 2001859

loop_
_atom_site_label
_atom_site_fract_x
_atom_site_fract_y
_atom_site_fract_z
_atom_site_attached_hydrogens
C(1A) -.7365(3) -.1065(8) -1.0853(10) 0
C(2A) -.7481(3) -.2157(8) -1.0647(13) 0
C(3A) -.7682(3) -.2555(7) -1.1701(17) 0
C(4A) -.7386(3) -.2463(8) -1.2738(14) 0
C(5A) -.7253(3) -.1404(8) -1.2977(10) 0
C(6A) -.6924(4) -.1343(12) -1.3938(10) 0
C(7A) -.6735(4) -.0353(9) -1.4091(9) 0
C(8A) -.6518(3) -.0024(8) -1.2994(9) 0
C(9A) -.6712(2) -.0398(6) -1.1877(8) 0
C(10A) -.7070(2) -.0924(6) -1.1855(8) 0
C(11A) -.6499(2) -.0011(6) -1.0767(7) 0
C(12A) -.6496(3) .1121(6) -1.0792(8) 0
C(13A) -.6312(3) .1538(6) -1.1910(11) 0
C(14A) -.6529(3) .1088(7) -1.2929(9) 0
C(15A) -.6377(4) .1685(11) -1.3983(11) 0
C(16A) -.6340(3) .2727(9) -1.3508(11) 0
C(17A) -.6431(3) .2640(7) -1.2152(13) 0
C(18A) -.5820(3) .1481(7) -1.1957(12) 0
C(17bA) -.6171(4) .3277(8) -1.1449(19) 0
C(20A) -.8226(4) -.3719(10) -1.1867(16) 0
C(21A) -.8393(3) -.2781(9) -1.2234(14) 0
C(22A) -.7711(3) .3306(9) -1.2000(15) 0
C(23A) -.7042(4) .4633(9) -1.3010(14) 0
C(24A) -.7098(6) .4379(12) -1.0418(13) 0
N(A) -.5970(4) .3768(7) -1.0892(18) 0
O(5aA) -.7610(2) -.0846(5) -1.3369(7) 0
O(17aA) -.6867(2) .2778(4) -1.1902(7) 0
O(3aA) -.8090(2) -.2107(5) -1.1920(9) 0
O(3bA) -.7794(3) -.3569(6) -1.1557(14) 0
Si(A) -.71650(10) .3758(2) -1.1823(3) 0
C(1B) -.5564(3) -.1761(7) -1.2254(8) 0
C(2B) -.5720(5) -.2293(8) -1.3334(10) 0
C(3B) -.5717(4) -.3371(8) -1.3258(10) 0
C(4B) -.5944(3) -.3712(8) -1.2200(13) 0
C(5B) -.5759(4) -.3287(8) -1.1077(10) 0
C(6B) -.5949(6) -.3597(9) -.9987(14) 0
C(7B) -.6365(3) -.3148(7) -.9660(11) 0
C(8B) -.6311(3) -.2040(6) -.9506(8) 0
C(9B) -.6069(3) -.1606(6) -1.0544(7) 0
C(10B) -.5830(3) -.2132(6) -1.1255(8) 0
C(11B) -.6063(3) -.0499(6) -1.0528(8) 0
C(12B) -.5838(3) -.0169(6) -.9378(8) 0
C(13B) -.6027(3) -.0614(6) -.8300(7) 0
C(14B) -.6045(3) -.1729(6) -.8455(8) 0
C(15B) -.6185(3) -.2107(8) -.7234(9) 0
C(16B) -.5937(3) -.1391(8) -.6435(8) 0
C(17B) -.5731(3) -.0584(7) -.7228(8) 0
C(17bB) -.5749(3) .0402(8) -.6684(9) 0
C(18B) -.6467(3) -.0161(7) -.7955(8) 0
C(20B) -.5630(7) -.4597(11) -1.4564(17) 0
C(21B) -.5280(5) -.4731(14) -1.3850(19) 0
C(22B) -.4868(4) -.2426(8) -.6533(14) 0
C(23B) -.5005(4) -.0529(8) -.5141(9) 0
C(24B) -.4443(3) -.0571(11) -.7356(11) 0
N(B) -.5750(3) .1189(7) -.6362(9) 0
O(5aB) -.5299(3) -.3413(6) -1.1010(8) 1
O(17aB) -.5312(2) -.0778(4) -.7507(5) 0
O(3aB) -.5293(2) -.3766(6) -1.3264(8) 0
O(3bB) -.5923(4) -.3784(9) -1.4260(9) 0
Si(B) -.49120(10) -.1067(2) -.6613(3) 0
O(W) -.4688(4) -.2148(8) -.9964(11) 2
H(1aA) -.720(2) -.085(5) -1.007(6) 0
H(1bA) -.766 -.069 -1.104 0
H(2aA) -.765(2) -.216(5) -.999(6) 0
H(2bA) -.718 -.252 -1.058 0
H(4aA) -.712(2) -.284(5) -1.258(6) 0
H(4bA) -.757 -.270 -1.348 0
H(O5aA) -.781(2) -.107(5) -1.305(6) 0
H(6aA) -.670(2) -.171(5) -1.386(6) 0
H(6bA) -.708(2) -.140(5) -1.458(6) 0
H(7aA) -.696(2) .017(5) -1.425(6) 0
H(7bA) -.649 -.042 -1.474 0
H(8A) -.621(2) -.023(5) -1.305(6) 0
H(11A) -.671(2) -.015(5) -1.018(6) 0
H(12aA) -.681(2) .131(5) -1.074(6) 0
H(12bA) -.631(2) .139(5) -1.017(6) 0
H(14A) -.685(2) .114(5) -1.293(6) 0
H(15aA) -.661 .165 -1.467 0
H(15bA) -.607 .143 -1.429 0
H(16aA) -.657 .320 -1.391 0
H(16bA) -.602 .301 -1.366 0
H(18aA) -.571(2) .158(5) -1.131(6) 0
H(18bA) -.571(2) .199(5) -1.246(6) 0
H(18cA) -.578(2) .085(5) -1.225(6) 0
H(20aA) -.825 -.424 -1.256 0
H(20bA) -.841 -.399 -1.114 0
H(21aA) -.844 -.277 -1.315 0
H(21bA) -.869 -.263 -1.181 0
H(C22aA) -.775(2) .283(5) -1.149(6) 0
H(C22bA) -.775 .304 -1.286 0
H(C22cA) -.794 .388 -1.185 0
H(C23aA) -.677(2) .474(5) -1.286(6) 0
H(C23bA) -.709 .431 -1.385 0
H(C23cA) -.723 .528 -1.295 0
H(C24aA) -.689(2) .389(5) -1.004(6) 0
H(C24bA) -.696 .509 -1.051 0
H(C24cA) -.740 .444 -.996 0
H(1aB) -.561 -.099 -1.235 0
H(1bB) -.523 -.191 -1.211 0
H(2aB) -.550(2) -.197(5) -1.390(6) 0
H(2bB) -.605 -.208 -1.346 0
H(4aB) -.627 -.349 -1.240 0
H(4bB) -.589 -.450 -1.224 0
H(6aB) -.597 -.434 -.996 0
H(6bB) -.573 -.334 -.934 0
H(7aB) -.653(2) -.345(5) -.897(6) 0
H(7bB) -.656 -.321 -1.043 0
H(8B) -.665(2) -.175(5) -.939(6) 0
H(11B) -.590(2) -.036(5) -1.105(6) 0
H(12aB) -.547(2) -.033(5) -.954(6) 0
H(12bB) -.582(2) .056(5) -.932(6) 0
H(14B) -.570(2) -.190(5) -.860(6) 0
H(15aB) -.607 -.283 -.720 0
H(15bB) -.652 -.198 -.713 0
H(16aB) -.614(2) -.112(5) -.577(6) 0
H(16bB) -.572(2) -.172(5) -.590(6) 0
H(18aB) -.668(2) -.047(5) -.834(6) 0
H(18bB) -.647 .060 -.818 0
H(18cB) -.651 -.024 -.704 0
H(20aB) -.576(2) -.513(5) -1.461(6) 0
H(20bB) -.549 -.436 -1.537 0
H(21aB) -.499 -.484 -1.432 0
H(21bB) -.532 -.533 -1.326 0
H(C22aB) -.461 -.262 -.596 0
H(C22bB) -.480 -.272 -.738 0
H(C22cB) -.517 -.273 -.622 0
H(C23aB) -.496(2) .013(5) -.531(6) 0
H(C23bB) -.533 -.066 -.483 0
H(C23cB) -.478 -.080 -.452 0
H(C24aB) -.423(2) -.072(4) -.685(6) 0
H(C24bB) -.439 -.092 -.818 0
H(C24cB) -.447 .020 -.748 0

loop_
_geom_angle_atom_site_label_1
_geom_angle_atom_site_label_2
_geom_angle_atom_site_label_3
_geom_angle
C(10A) C(1A) C(2A) 112.7(9)
C(3A) C(2A) C(1A) 109.1(11)
O(3aA) C(3A) O(3bA) 102.7(7)
O(3aA) C(3A) C(2A) 111.2(11)
O(3aA) C(3A) C(4A) 111.2(13)
O(3bA) C(3A) C(2A) 111.3(14)
O(3bA) C(3A) C(4A) 108.5(11)
C(2A) C(3A)) C(4A) 111.5(9)
C(3A) C(4A) C(5A) 112.6(9)
O(5aA) C(5A) C(6A) 105.2(9)
O(5aA) C(5A) C(4A) 111.0(7)
O(5aA) C(5A) C(10A) 108.7(8)
C(6A) C(5A) C(4A) 111.5(10)
C(6A) C(5A) C(10A) 110.1(8)
C(4A) C(5A) C(10A) 110.3(10)
C(7A) C(6A) C(5A) 113.8(11)
C(6A) C(7A) C(8A) 110.5(9)
C(7A) C(8A) C(9A) 116.0(8)
C(7A) C(8A) C(14A) 109.4(9)
C(9A) C(8A) C(14A) 106.7(8)
C(10A) C(9A) C(8A) 122.3(8)
C(10A) C(9A) C(11A) 122.0(8)
C(8A) C(9A) C(11A) 115.2(7)
C(9A) C(10A) C(1A) 127.0(9)
C(9A) C(10A) C(5A) 121.1(8)
C(1A) C(10A) C(5A) 111.6(7)
C(9A) C(11A) C(12A) 109.4(7)
C(13A) C(12A) C(11A) 113.2(7)
C(14A) C(13A) C(12A) 110.1(7)
C(14A) C(13A) C(18A) 113.7(9)
C(14A) C(13A) C(17A) 98.6(9)
C(12A) C(13A) C(18A) 112.7(9)
C(12A) C(13A) C(17A) 114.8(9)
C(18A) C(13A) C(17A) 106.1(7)
C(13A) C(14A) C(8A) 116.3(8)
C(13A) C(14A) C(15A) 105.4(8)
C(8A) C(14A) C(15A) 119.0(9)
C(16A) C(15A) C(14A) 103.6(9)
C(15A) C(16A) C(17A) 105.5(9)
O(17aA) C(17A) C(17bA) 110.1(10)
O(17aA) C(17A) C(13A) 108.7(8)
O(17aA) C(17A) C(16A) 111.4(9)
C(17bA) C(17A) C(13A) 110.4(10)
C(17bA) C(17A) C(16A) 114.1(11)
C(13A) C(17A) C(16A) 101.7(9)
N(A) C(17bA) C(17A) 179.(2)
O(3bA) C(20A) C(21A) 106.6(10)
O(3aA) C(21A) C(20A) 106.0(9)
C(17A) O(17aA) Si(A) 132.2(6)
C(21A) O(3aA) C(3A) 111.4(8)
C(20A) O(3bA) C(3A) 110.1(9)
O(17aA) Si(A) C(22A) 103.9(4)
O(17aA) Si(A) C(24A) 111.4(6)
O(17aA) Si(A) C(23A) 111.8(5)
C(22A) Si(A) C(24A) 111.2(8)
C(22A) Si(A) C(23A) 109.2(7)
C(24A) Si(A) C(23A) 109.2(7)
C(10B) C(1B) C(2B) 107.0(8)
C(3B) C(2B) C(1B) 115.3(9)
O(3aB) C(3B) O(3bB) 104.9(9)
O(3aB) C(3B) C(2B) 112.7(10)
O(3aB) C(3B) C(4B) 108.9(9)
O(3bB) C(3B) C(2B) 110.0(10)
O(3bB) C(3B) C(4B) 109.0(10)
C(2B) C(3B) C(4B) 111.1(10)
C(3B) C(4B) C(5B) 113.4(9)
O(5aB) C(5B) C(6B) 108.7(11)
O(5aB) C(5B) C(4B) 111.8(9)
O(5aB) C(5B) C(10B) 105.1(8)
C(6B) C(5B) C(4B) 117.9(11)
C(6B) C(5B) C(10B) 110.0(9)
C(4B) C(5B) C(10B) 102.4(8)
C(7B) C(6B) C(5B) 117.0(12)
C(6B) C(7B) C(8B) 110.2(8)
C(7B) C(8B) C(9B) 110.2(8)
C(7B) C(8B) C(14B) 115.3(8)
C(9B) C(8B) C(14B) 104.5(7)
C(10B) C(9B) C(8B) 123.3(8)
C(10B) C(9B) C(11B) 123.1(8)
C(8B) C(9B) C(11B) 112.6(7)
C(9B) C(10B) C(1B) 126.8(8)
C(9B) C(10B) C(5B) 122.3(8)
C(1B) C(10B) C(5B) 110.8(8)
C(9B) C(11B) C(12B) 107.7(7)
C(13B) C(12B) C(11B) 114.2(7)
C(14B) C(13B) C(12B) 108.6(7)
C(14B) C(13B) C(18B) 113.3(7)
C(14B) C(13B) C(17B) 98.1(7)
C(12B) C(13B) C(18B) 113.1(7)
C(12B) C(13B) C(17B) 114.9(7)
C(18B) C(13B) C(17B) 107.9(7)
C(13B) C(14B) C(8B) 112.9(7)
C(13B) C(14B) C(15B) 103.5(7)
C(8B) C(14B) C(15B) 118.3(7)
C(16B) C(15B) C(14B) 100.9(8)
C(15B) C(16B) C(17B) 107.4(8)
O(17aB) C(17B) C(17bB) 108.1(7)
O(17aB) C(17B) C(13B) 111.9(7)
O(17aB) C(17B) C(16B) 112.8(7)
C(17bB) C(17B) C(13B) 109.9(7)
C(17bB) C(17B) C(16B) 112.1(8)
C(13B) C(17B) C(16B) 102.0(7)
N(B) C(17bB) C(17B) 173.7(11)
O(3bB) C(20B) C(21B) 116.3(15)
O(3aB) C(21B) C(20B) 97.6(13)
C(17B) O(17aB) Si(B) 127.6(5)
C(21B) O(3aB) C(3B) 111.5(9)
C(20B) O(3bB) C(3B) 102.3(11)
O(17aB) Si(B) C(22A) 108.9(5)
O(17aB) Si(B) C(24B) 102.4(4)
O(17aB) Si(B) C(23B) 110.8(4)
C(22A) Si(B) C(24B) 109.7(6)
C(22A) Si(B) C(23B) 110.9(6)
C(24B) Si(B) C(23B) 113.7(6)
C(11B) C(11A) C(9A) 112.2(7)
C(11A) C(11B) C(9B) 115.0(7)
C(11B) C(11A) C(12A) 115.7(6)
C(11A) C(11B) C(12B) 114.8(7)

loop_
_geom_bond_atom_site_label_1
_geom_bond_atom_site_label_2
_geom_bond_distance
C(1A) C(10A) 1.496(13)
C(1A) C(2A) 1.568(15)
C(2A) C(3A) 1.48(2)
C(3A) O(3aA) 1.437(12)
C(3A) O(3bA) 1.451(12)
C(3A) C(4A) 1.52(2)
C(4A) C(5A) 1.544(15)
C(5A) O(5aA) 1.427(11)
C(5A) C(6A) 1.518(15)
C(5A) C(10A) 1.570(15)
C(6A) C(7A) 1.50(2)
C(7A) C(8A) 1.513(15)
C(8A) C(9A) 1.522(13)
C(8A) C(14A) 1.536(15)
C(9A) C(10A) 1.334(11)
C(9A) C(11A) 1.545(12)
C(11A) C(12A) 1.562(12)
C(12A) C(13A) 1.533(14)
C(13A) C(14A) 1.498(15)
C(13A) C(17A) 1.589(13)
C(13A) C(18A) 1.536(13)
C(14A) C(15A) 1.550(16)
C(15A) C(16A) 1.543(19)
C(16A) C(17A) 1.61(2)
C(17A) O(17aA) 1.403(11)
C(17A) C(17bA) 1.448(19)
C(17bA) N(A) 1.13(2)
C(20A) O(3bA) 1.409(15)
C(20A) C(21A) 1.458(18)
C(21A) O(3aA) 1.377(13)
C(22A) Si(A) 1.824(11)
C(23A) Si(A) 1.872(15)
C(24A) Si(A) 1.855(15)
O(17aA) Si(A) 1.644(6)
C(11A) C(11B) 1.542(11)
C(1B) C(10B) 1.515(13)
C(1B) C(2B) 1.532(15)
C(2B) C(3B) 1.489(16)
C(3B) O(3aB) 1.430(13)
C(3B) O(3bB) 1.448(16)
C(3B) C(4B) 1.495(18)
C(4B) C(5B) 1.543(18)
C(5B) O(5aB) 1.446(15)
C(5B) C(6B) 1.46(2)
C(5B) C(10B) 1.621(14)
C(6B) C(7B) 1.487(19)
C(7B) C(8B) 1.547(13)
C(8B) C(9B) 1.543(13)
C(8B) C(14B) 1.537(13)
C(9B) C(10B) 1.329(12)
C(9B) C(11B) 1.527(11)
C(11B) C(12B) 1.577(12)
C(12B) C(13B) 1.515(12)
C(13B) C(14B) 1.549(12)
C(13B) C(17B) 1.551(12)
C(13B) C(18B) 1.558(12)
C(14B) C(15B) 1.573(14)
C(15B) C(16B) 1.561(15)
C(16B) C(17B) 1.582(14)
C(17B) O(17aB) 1.375(10)
C(17B) C(17bB) 1.500(14)
C(17bB) N(B) 1.149(15)
C(18B) C(13B) 1.558(12)
C(20B) O(3bB) 1.49(2)
C(20B) C(21B) 1.38(3)
C(21B) O(3aB) 1.50(2)
C(22B) Si(B) 1.882(11)
C(23B) Si(B) 1.887(12)
C(24B) Si(B) 1.832(12)
O(17aB) Si(B) 1.670(6)
C(1A) H(1bA) 1.08
C(1A) H(1aA) 1.09(7)
C(2A) H(2aA) 0.92(7)
C(2A) H(2bA) 1.08
C(4A) H(4aA) 1.00(6)
C(4A) H(4bA) 1.08
C(6A) H(6aA) 0.87(7)
C(6A) H(6bA) 0.89(7)
C(7A) H(7aA) 1.03(7)
C(7A) H(7bA) 1.08
C(8A) H(8A) 1.01(7)
C(11A) H(11A) 0.96(7)
C(12A) H(12aA) 1.00(7)
C(12A) H(12bA) 1.00(7)
C(14A) H(14A) 1.01(6)
C(15A) H(15aA) 1.08
C(15A) H(15bA) 1.08
C(16A) H(16aA) 1.08
C(16A) H(16bA) 1.08
C(18A) H(18aA) 0.84(7)
C(18A) H(18bA) 0.98(7)
C(18A) H(18cA) 0.95(7)
C(20A) H(20aA) 1.08
C(20A) H(20bA) 1.08
C(21A) H(21aA) 1.08
C(21A) H(21bA) 1.08
C(22A) H(C22aA) 0.89(7)
C(22A) H(C22bA) 1.08
C(22A) H(C22cA) 1.08
C(23A) H(C23aA) 0.88(7)
C(23A) H(C23bA) 1.08
C(23A) H(C23cA) 1.08
C(24A) H(C24aA) 1.03(7)
C(24A) H(C24bA) 1.08
C(24A) H(C24cA) 1.08
O(5aA) H(O5aA) 0.80(7)
C(1B) H(1bB) 1.08
C(1B) H(1aB) 1.08
C(2B) H(2aB) 1.04(7)
C(2B) H(2bB) 1.08
C(4B) H(4aB) 1.10
C(4B) H(4bB) 1.10
C(6B) H(6aB) 1.03
C(6B) H(6bB) 1.08
C(7B) H(7aB) 1.05(7)
C(7B) H(7bB) 1.08
C(8B) H(8B) 1.13(7)
C(11B) H(11B) 0.82(7)
C(12B) H(12aB) 1.18(7)
C(12B) H(12bB) 1.01(7)
C(14B) H(14B) 1.13(7)
C(15B) H(15aB) 1.05
C(15B) H(15bB) 1.08
C(16B) H(16aB) 1.06(7)
C(16B) H(16bB) 1.02(7)
C(18B) H(18aB) 0.91(7)
C(18B) H(18bB) 1.08
C(18B) H(18cB) 1.08
C(20B) H(20aB) 0.84(7)
C(20B) H(20bB) 1.08
C(21B) H(21aB) 1.08
C(21B) H(21bB) 1.08
C(22B) H(C22aB) 1.08
C(22B) H(C22bB) 1.08
C(22B) H(C22cB) 1.08
C(23B) H(C23aB) 0.94(7)
C(23B) H(C23bB) 1.08
C(23B) H(C23cB) 1.08
C(24B) H(C24aB) 0.92(7)
C(24B) H(C24bB) 1.08
C(24B) H(C24cB) 1.08
